data_7235355
loop_
_publ_author_name
'Kyprianidou, Eleni J.'
'Lazarides, Theodore'
'Kaziannis, Spyridon'
'Kosmidis, Constantine'
'Itskos, Grigorios'
'Manos, Manolis J.'
'Tasiopoulos, Anastasios J.'

_publ_section_title
;
 Single crystal coordinating solvent exchange as a general method for the
 enhancement of the photoluminescence properties of lanthanide MOFs
;
_journal_issue 15
_journal_name_full 'Journal of Materials Chemistry A'
_journal_page_first 5258
_journal_paper_doi 10.1039/c3ta14489e
_journal_volume 2
_journal_year 2014
_chemical_formula_moiety 'C38 H28 Eu2 N9 O14'
_chemical_formula_sum 'C38 H28 Eu2 N9 O14'
_chemical_formula_weight 1138.61
_space_group_IT_number 2
_space_group_name_Hall '-P 1'
_space_group_name_H-M_alt 'P -1'
_symmetry_cell_setting triclinic
_symmetry_space_group_name_H-M 'P -1'
_atom_sites_solution_hydrogens geom
_atom_sites_solution_primary direct
_atom_sites_solution_secondary difmap
_audit_creation_method SHELXL-97
_cell_angle_alpha 94.257(5)
_cell_angle_beta 107.004(5)
_cell_angle_gamma 108.419(5)
_cell_formula_units_Z 1
_cell_length_a 10.3371(5)
_cell_length_b 11.1671(6)
_cell_length_c 11.8689(9)
_cell_measurement_reflns_used 3306
_cell_measurement_temperature 100(2)
_cell_measurement_theta_max 28.8994
_cell_measurement_theta_min 2.9040
_cell_volume 1221.93(14)
_computing_cell_refinement 'CrysAlis RED'
_computing_data_collection 'CrysAlis CCD'
_computing_data_reduction 'CrysAlis RED'
_computing_molecular_graphics
;
 DIAMOND (Brandenburg, 2006)
 MERCURY (Bruno et al. 2002)
;
_computing_publication_material 'WINGX (Farrugia, 1999)'
_computing_structure_refinement 'SHELXL-97 (Sheldrick, 1997)'
_computing_structure_solution 'SHELXL-97 (Sheldrick, 1997)'
_diffrn_ambient_temperature 100(2)
_diffrn_detector_area_resol_mean 10.4223
_diffrn_measured_fraction_theta_full 0.998
_diffrn_measured_fraction_theta_max 0.998
_diffrn_measurement_device_type 'SuperNova, Dual, Cu at zero, Atlas'
_diffrn_measurement_method '\w scans'
_diffrn_radiation_monochromator mirror
_diffrn_radiation_source 'SuperNova (Mo) X-ray Source'
_diffrn_radiation_type MoK\a
_diffrn_radiation_wavelength 0.71073
_diffrn_reflns_av_R_equivalents 0.0299
_diffrn_reflns_av_sigmaI/netI 0.0466
_diffrn_reflns_limit_h_max 9
_diffrn_reflns_limit_h_min -12
_diffrn_reflns_limit_k_max 13
_diffrn_reflns_limit_k_min -13
_diffrn_reflns_limit_l_max 14
_diffrn_reflns_limit_l_min -14
_diffrn_reflns_number 8080
_diffrn_reflns_theta_full 25.00
_diffrn_reflns_theta_max 25.00
_diffrn_reflns_theta_min 2.91
_exptl_absorpt_coefficient_mu 2.609
_exptl_absorpt_correction_T_max 1.00000
_exptl_absorpt_correction_T_min 0.89236
_exptl_absorpt_correction_type multi-scan
_exptl_absorpt_process_details 'Empirical absorption correction (CrysAlis RED, Oxford Diffraction)'
_exptl_crystal_colour orange
_exptl_crystal_density_diffrn 1.547
_exptl_crystal_density_method 'not measured'
_exptl_crystal_description polyhedral
_exptl_crystal_F_000 557
_exptl_crystal_size_max 0.11
_exptl_crystal_size_mid 0.10
_exptl_crystal_size_min 0.08
_refine_diff_density_max 1.793
_refine_diff_density_min -0.894
_refine_diff_density_rms 0.204
_refine_ls_extinction_method none
_refine_ls_goodness_of_fit_ref 1.051
_refine_ls_hydrogen_treatment constr
_refine_ls_matrix_type full
_refine_ls_number_parameters 298
_refine_ls_number_reflns 4289
_refine_ls_number_restraints 119
_refine_ls_restrained_S_all 1.066
_refine_ls_R_factor_all 0.0733
_refine_ls_R_factor_gt 0.0665
_refine_ls_shift/su_max 0.000
_refine_ls_shift/su_mean 0.000
_refine_ls_structure_factor_coef Fsqd
_refine_ls_weighting_details 'calc w=1/[\s^2^(Fo^2^)+(0.1347P)^2^+0.0000P] where P=(Fo^2^+2Fc^2^)/3'
_refine_ls_weighting_scheme calc
_refine_ls_wR_factor_gt 0.1829
_refine_ls_wR_factor_ref 0.1894
_reflns_number_gt 3660
_reflns_number_total 4289
_reflns_threshold_expression >2sigma(I)
_cod_data_source_file c3ta14489e2.cif
_cod_data_source_block EuN-BDC-2mIm
_cod_depositor_comments
;
The following automatic conversions were performed:

data item '_symmetry_cell_setting' value 'Triclinic' was changed to
'triclinic' in accordance with the
/home/saulius/struct/COD-crude-data/automatic-downloads/DataCite-retrospective/RSC/depositions/lib/dictionaries/cif_core.dic
dictionary named 'cif_core.dic' version 2.4.2 last updated on
2011-04-26.

Automatic conversion script
Id: cif_fix_values 6909 2019-04-08 15:41:33Z antanas 
;
_cod_original_cell_volume 1221.93(13)
_cod_database_code 7235355

loop_
_symmetry_equiv_pos_as_xyz
'x, y, z'
'-x, -y, -z'

loop_
_atom_site_label
_atom_site_type_symbol
_atom_site_fract_x
_atom_site_fract_y
_atom_site_fract_z
_atom_site_U_iso_or_equiv
_atom_site_adp_type
_atom_site_occupancy
_atom_site_symmetry_multiplicity
_atom_site_calc_flag
_atom_site_refinement_flags
_atom_site_disorder_assembly
_atom_site_disorder_group
C1 C 1.3024(11) 0.2613(10) 0.3429(9) 0.077(3) Uani 1 1 d . . .
C2 C 1.4008(12) 0.3826(11) 0.4226(10) 0.089(3) Uani 1 1 d . . .
C3 C 1.3634(12) 0.4454(12) 0.5034(12) 0.100(4) Uani 1 1 d . . .
H3 H 1.2707 0.4094 0.5071 0.120 Uiso 1 1 calc R . .
C4 C 1.5434(14) 0.4382(14) 0.4181(13) 0.110(4) Uani 1 1 d D . .
C5 C 0.7951(10) 0.0100(9) 0.0801(9) 0.069(2) Uani 1 1 d . . .
C6 C 0.6435(9) 0.0057(9) 0.0393(8) 0.065(2) Uani 1 1 d . . .
C7 C 0.5994(11) 0.0850(12) 0.1059(10) 0.087(3) Uani 1 1 d D . .
C8 C 0.5462(11) -0.0741(11) -0.0649(10) 0.083(3) Uani 1 1 d . . .
H8 H 0.5780 -0.1229 -0.1101 0.100 Uiso 1 1 calc R . .
C9 C 0.9633(11) -0.2552(9) -0.0021(9) 0.072(2) Uani 1 1 d . . .
C10 C 0.9798(11) -0.3816(8) -0.0019(9) 0.074(2) Uani 1 1 d . . .
C11 C 0.9937(14) -0.4371(10) 0.0989(10) 0.088(3) Uani 1 1 d . . .
H11 H 0.9879 -0.3948 0.1668 0.106 Uiso 1 1 calc R . .
C12 C 0.9844(14) -0.4492(9) -0.1037(9) 0.087(3) Uani 1 1 d D . .
C13 C 1.272(3) -0.1703(16) 0.237(3) 0.202(6) Uani 1 1 d DU A .
C15 C 1.413(4) -0.246(3) 0.155(2) 0.241(8) Uani 1 1 d DU A 1
H15A H 1.4922 -0.2771 0.1698 0.361 Uiso 1 1 calc R A 1
H15B H 1.4304 -0.1753 0.1143 0.361 Uiso 1 1 calc R A 1
H15C H 1.3252 -0.3142 0.1071 0.361 Uiso 1 1 calc R A 1
C14 C 1.379(4) -0.308(3) 0.338(3) 0.227(8) Uani 1 1 d DU A 2
H14A H 1.4704 -0.2970 0.3968 0.341 Uiso 1 1 calc R A 2
H14B H 1.3437 -0.3890 0.2852 0.341 Uiso 1 1 calc R A 2
H14C H 1.3111 -0.3042 0.3769 0.341 Uiso 1 1 calc R A 2
C16 C 1.1898(18) -0.0348(19) 0.4558(13) 0.144(4) Uani 1 1 d DU . .
H16 H 1.2848 0.0080 0.4604 0.173 Uiso 1 1 calc R . .
C17 C 1.1504(18) -0.073(2) 0.5534(16) 0.152(4) Uani 1 1 d DU . .
H17 H 1.2087 -0.0547 0.6334 0.183 Uiso 1 1 calc R . .
C18 C 0.9691(15) -0.1454(17) 0.3858(13) 0.143(4) Uani 1 1 d DU . .
C19 C 0.8181(17) -0.214(2) 0.3009(17) 0.156(4) Uani 1 1 d DU . .
H19A H 0.8141 -0.2011 0.2211 0.234 Uiso 1 1 calc R . .
H19B H 0.7528 -0.1811 0.3243 0.234 Uiso 1 1 calc R . .
H19C H 0.7906 -0.3043 0.3029 0.234 Uiso 1 1 calc R . .
N1 N 1.602(4) 0.391(4) 0.335(3) 0.177(13) Uani 0.50 1 d PDU . .
N2 N 0.686(3) 0.170(2) 0.207(2) 0.113(7) Uani 0.50 1 d PDU . .
N3 N 0.986(3) -0.398(2) -0.212(2) 0.110(6) Uani 0.50 1 d PDU . .
N4 N 1.399(2) -0.206(2) 0.269(2) 0.204(5) Uani 1 1 d DU . .
N5 N 1.0757(14) -0.0662(12) 0.3538(11) 0.120(3) Uani 1 1 d DU . .
N6 N 1.0076(18) -0.1443(17) 0.5053(13) 0.154(4) Uani 1 1 d DU . .
O1 O 1.1749(8) 0.2113(7) 0.3512(6) 0.086(2) Uani 1 1 d . . .
O2 O 1.3380(8) 0.2057(7) 0.2722(7) 0.092(2) Uani 1 1 d . . .
O3 O 0.8701(7) 0.0418(7) 0.1881(6) 0.0780(17) Uani 1 1 d . . .
O4 O 0.8463(6) -0.0184(6) 0.0012(6) 0.0699(15) Uani 1 1 d . . .
O5 O 0.9948(9) -0.1861(6) 0.1003(6) 0.0800(18) Uani 1 1 d . . .
O6 O 1.0798(8) 0.2206(6) 0.0993(6) 0.0774(17) Uani 1 1 d . . .
O7 O 1.2935(13) -0.0535(14) 0.2407(12) 0.142(3) Uani 1 1 d DU . .
Eu01 Eu 1.09977(4) 0.03499(4) 0.17766(3) 0.0618(2) Uani 1 1 d . . .

loop_
_atom_site_aniso_label
_atom_site_aniso_U_11
_atom_site_aniso_U_22
_atom_site_aniso_U_33
_atom_site_aniso_U_23
_atom_site_aniso_U_13
_atom_site_aniso_U_12
C1 0.068(6) 0.074(6) 0.069(6) -0.004(5) 0.003(4) 0.022(5)
C2 0.075(6) 0.086(7) 0.080(7) -0.014(6) 0.008(5) 0.017(5)
C3 0.066(6) 0.091(7) 0.117(9) -0.023(7) 0.029(6) 0.006(5)
C4 0.089(8) 0.107(9) 0.111(9) -0.026(8) 0.030(7) 0.020(7)
C5 0.060(5) 0.063(5) 0.084(6) 0.006(4) 0.027(5) 0.021(4)
C6 0.054(4) 0.067(5) 0.072(5) 0.003(4) 0.016(4) 0.022(4)
C7 0.066(5) 0.106(8) 0.075(6) -0.019(6) 0.015(5) 0.029(5)
C8 0.064(5) 0.098(7) 0.085(7) -0.010(6) 0.021(5) 0.035(5)
C9 0.077(6) 0.055(5) 0.076(6) 0.004(5) 0.021(5) 0.018(4)
C10 0.083(6) 0.054(4) 0.075(6) 0.008(4) 0.014(5) 0.023(4)
C11 0.121(9) 0.073(6) 0.072(6) -0.001(5) 0.030(6) 0.043(6)
C12 0.125(9) 0.062(5) 0.067(6) 0.006(4) 0.018(6) 0.041(6)
C13 0.204(7) 0.184(6) 0.213(8) 0.037(5) 0.060(5) 0.073(5)
C15 0.239(10) 0.247(10) 0.243(9) 0.033(5) 0.090(6) 0.088(6)
C14 0.231(9) 0.222(8) 0.229(9) 0.060(6) 0.064(5) 0.088(6)
C16 0.141(5) 0.145(6) 0.141(5) 0.029(5) 0.044(4) 0.049(4)
C17 0.158(5) 0.157(6) 0.138(4) 0.032(5) 0.047(4) 0.053(4)
C18 0.142(4) 0.144(6) 0.142(5) 0.026(5) 0.051(3) 0.049(4)
C19 0.149(5) 0.155(6) 0.157(6) 0.026(5) 0.052(4) 0.043(4)
N1 0.175(14) 0.176(14) 0.178(14) 0.029(6) 0.062(7) 0.059(7)
N2 0.110(8) 0.114(8) 0.115(8) 0.012(5) 0.036(5) 0.042(5)
N3 0.115(8) 0.108(8) 0.110(8) 0.020(5) 0.038(5) 0.041(5)
N4 0.208(7) 0.191(7) 0.217(7) 0.041(5) 0.060(5) 0.086(5)
N5 0.133(4) 0.116(5) 0.122(4) 0.016(4) 0.047(3) 0.056(3)
N6 0.160(5) 0.158(6) 0.146(4) 0.034(4) 0.060(4) 0.050(4)
O1 0.085(5) 0.082(4) 0.066(4) -0.009(3) 0.016(3) 0.011(4)
O2 0.071(4) 0.082(5) 0.103(5) -0.021(4) 0.023(4) 0.016(3)
O3 0.068(4) 0.094(5) 0.066(4) 0.003(3) 0.017(3) 0.030(3)
O4 0.059(3) 0.068(3) 0.083(4) 0.004(3) 0.024(3) 0.025(3)
O5 0.105(5) 0.061(3) 0.070(4) 0.007(3) 0.024(4) 0.031(3)
O6 0.090(4) 0.060(3) 0.070(4) 0.000(3) 0.014(3) 0.024(3)
O7 0.124(5) 0.158(5) 0.140(5) 0.030(4) 0.043(4) 0.045(4)
Eu01 0.0582(3) 0.0564(3) 0.0638(3) 0.0014(2) 0.0119(2) 0.0210(2)

loop_
_atom_type_symbol
_atom_type_description
_atom_type_scat_dispersion_real
_atom_type_scat_dispersion_imag
_atom_type_scat_source
C C 0.0033 0.0016 'International Tables Vol C Tables 4.2.6.8 and 6.1.1.4'
H H 0.0000 0.0000 'International Tables Vol C Tables 4.2.6.8 and 6.1.1.4'
N N 0.0061 0.0033 'International Tables Vol C Tables 4.2.6.8 and 6.1.1.4'
O O 0.0106 0.0060 'International Tables Vol C Tables 4.2.6.8 and 6.1.1.4'
Eu Eu -0.1578 3.6682 'International Tables Vol C Tables 4.2.6.8 and 6.1.1.4'

loop_
_geom_angle_atom_site_label_1
_geom_angle_atom_site_label_2
_geom_angle_atom_site_label_3
_geom_angle
_geom_angle_site_symmetry_1
_geom_angle_site_symmetry_3
O2 C1 O1 119.7(9) . .
O2 C1 C2 122.1(11) . .
O1 C1 C2 118.2(10) . .
O2 C1 Eu01 59.1(5) . .
O1 C1 Eu01 60.9(5) . .
C2 C1 Eu01 175.9(8) . .
C3 C2 C4 117.6(10) . .
C3 C2 C1 122.9(11) . .
C4 C2 C1 119.5(11) . .
C2 C3 C4 124.0(11) . 2_866
C2 C3 H3 118.0 . .
C4 C3 H3 118.0 2_866 .
C3 C4 C2 118.4(11) 2_866 .
C3 C4 N1 115(2) 2_866 .
C2 C4 N1 126.3(19) . .
O3 C5 O4 121.1(8) . .
O3 C5 C6 121.0(8) . .
O4 C5 C6 117.8(9) . .
O3 C5 Eu01 54.8(5) . .
O4 C5 Eu01 66.4(5) . .
C6 C5 Eu01 175.3(6) . .
C8 C6 C7 119.7(9) . .
C8 C6 C5 120.0(8) . .
C7 C6 C5 120.3(8) . .
N2 C7 C8 117.3(13) . 2_655
N2 C7 C6 124.9(13) . .
C8 C7 C6 117.8(9) 2_655 .
C6 C8 C7 122.5(9) . 2_655
C6 C8 H8 118.8 . .
C7 C8 H8 118.8 2_655 .
O6 C9 O5 123.4(9) 2_755 .
O6 C9 C10 119.5(9) 2_755 .
O5 C9 C10 117.0(9) . .
C11 C10 C12 117.3(9) . .
C11 C10 C9 121.6(9) . .
C12 C10 C9 121.1(9) . .
C12 C11 C10 123.1(10) 2_745 .
C12 C11 H11 118.5 2_745 .
C10 C11 H11 118.5 . .
C11 C12 C10 119.6(10) 2_745 .
C11 C12 N3 116.0(13) 2_745 .
C10 C12 N3 123.9(12) . .
O7 C13 N4 116(2) . .
N4 C15 H15A 109.5 . .
N4 C15 H15B 109.5 . .
H15A C15 H15B 109.5 . .
N4 C15 H15C 109.5 . .
H15A C15 H15C 109.5 . .
H15B C15 H15C 109.5 . .
N4 C14 H14A 109.5 . .
N4 C14 H14B 109.5 . .
H14A C14 H14B 109.5 . .
N4 C14 H14C 109.5 . .
H14A C14 H14C 109.5 . .
H14B C14 H14C 109.5 . .
N5 C16 C17 112.9(16) . .
N5 C16 H16 123.6 . .
C17 C16 H16 123.6 . .
N6 C17 C16 104.2(16) . .
N6 C17 H17 127.9 . .
C16 C17 H17 127.9 . .
N5 C18 N6 112.9(13) . .
N5 C18 C19 123.5(14) . .
N6 C18 C19 123.1(15) . .
C18 C19 H19A 109.5 . .
C18 C19 H19B 109.5 . .
H19A C19 H19B 109.5 . .
C18 C19 H19C 109.5 . .
H19A C19 H19C 109.5 . .
H19B C19 H19C 109.5 . .
C13 N4 C14 110(2) . .
C13 N4 C15 105.0(19) . .
C14 N4 C15 112(2) . .
C18 N5 C16 101.7(13) . .
C18 N5 Eu01 137.5(10) . .
C16 N5 Eu01 120.5(11) . .
C18 N6 C17 107.1(15) . .
C1 O1 Eu01 92.1(6) . .
C1 O2 Eu01 95.8(6) . .
C5 O3 Eu01 100.5(5) . .
C5 O4 Eu01 162.3(6) . 2_755
C5 O4 Eu01 88.0(5) . .
Eu01 O4 Eu01 105.0(2) 2_755 .
C9 O5 Eu01 134.4(7) . .
C9 O6 Eu01 140.8(6) 2_755 .
C13 O7 Eu01 123.9(13) . .
O5 Eu01 O4 77.0(2) . 2_755
O5 Eu01 O6 133.9(2) . .
O4 Eu01 O6 75.2(2) 2_755 .
O5 Eu01 O3 91.2(3) . .
O4 Eu01 O3 124.3(2) 2_755 .
O6 Eu01 O3 75.6(3) . .
O5 Eu01 O2 140.9(3) . .
O4 Eu01 O2 88.9(2) 2_755 .
O6 Eu01 O2 74.1(3) . .
O3 Eu01 O2 126.0(2) . .
O5 Eu01 O7 73.4(4) . .
O4 Eu01 O7 80.3(3) 2_755 .
O6 Eu01 O7 135.0(4) . .
O3 Eu01 O7 148.0(4) . .
O2 Eu01 O7 68.3(4) . .
O5 Eu01 N5 75.5(3) . .
O4 Eu01 N5 145.5(3) 2_755 .
O6 Eu01 N5 139.4(3) . .
O3 Eu01 N5 76.8(3) . .
O2 Eu01 N5 99.6(4) . .
O7 Eu01 N5 72.2(4) . .
O5 Eu01 O1 147.6(3) . .
O4 Eu01 O1 134.5(2) 2_755 .
O6 Eu01 O1 72.5(2) . .
O3 Eu01 O1 76.8(2) . .
O2 Eu01 O1 51.9(2) . .
O7 Eu01 O1 101.2(4) . .
N5 Eu01 O1 72.5(3) . .
O5 Eu01 O4 69.6(2) . .
O4 Eu01 O4 75.0(2) 2_755 .
O6 Eu01 O4 68.2(2) . .
O3 Eu01 O4 50.3(2) . .
O2 Eu01 O4 141.6(3) . .
O7 Eu01 O4 139.1(3) . .
N5 Eu01 O4 113.5(3) . .
O1 Eu01 O4 119.5(2) . .
O5 Eu01 C1 155.6(3) . .
O4 Eu01 C1 110.7(3) 2_755 .
O6 Eu01 C1 69.8(3) . .
O3 Eu01 C1 102.0(3) . .
O2 Eu01 C1 25.0(3) . .
O7 Eu01 C1 84.9(4) . .
N5 Eu01 C1 87.5(4) . .
O1 Eu01 C1 27.0(3) . .
O4 Eu01 C1 134.2(2) . .
O5 Eu01 C5 80.2(3) . .
O4 Eu01 C5 100.1(2) 2_755 .
O6 Eu01 C5 69.6(3) . .
O3 Eu01 C5 24.6(2) . .
O2 Eu01 C5 138.6(3) . .
O7 Eu01 C5 152.8(4) . .
N5 Eu01 C5 95.3(4) . .
O1 Eu01 C5 97.7(3) . .
O4 Eu01 C5 25.6(2) . .
C1 Eu01 C5 119.3(3) . .
O5 Eu01 Eu01 68.50(18) . 2_755
O4 Eu01 Eu01 40.40(15) 2_755 2_755
O6 Eu01 Eu01 66.43(15) . 2_755
O3 Eu01 Eu01 84.39(16) . 2_755
O2 Eu01 Eu01 121.0(2) . 2_755
O7 Eu01 Eu01 114.0(3) . 2_755
N5 Eu01 Eu01 138.8(3) . 2_755
O1 Eu01 Eu01 137.93(19) . 2_755
O4 Eu01 Eu01 34.61(14) . 2_755
C1 Eu01 Eu01 132.6(2) . 2_755
C5 Eu01 Eu01 59.9(2) . 2_755

loop_
_geom_bond_atom_site_label_1
_geom_bond_atom_site_label_2
_geom_bond_distance
_geom_bond_site_symmetry_2
C1 O2 1.214(13) .
C1 O1 1.296(13) .
C1 C2 1.463(14) .
C1 Eu01 2.853(9) .
C2 C3 1.360(16) .
C2 C4 1.427(18) .
C3 C4 1.411(16) 2_866
C3 H3 0.9300 .
C4 C3 1.411(16) 2_866
C4 N1 1.45(3) .
C5 O3 1.244(12) .
C5 O4 1.269(11) .
C5 C6 1.482(13) .
C5 Eu01 2.933(9) .
C6 C8 1.370(13) .
C6 C7 1.407(13) .
C7 N2 1.34(2) .
C7 C8 1.402(15) 2_655
C8 C7 1.402(15) 2_655
C8 H8 0.9300 .
C9 O6 1.245(12) 2_755
C9 O5 1.284(12) .
C9 C10 1.475(13) .
C10 C11 1.379(15) .
C10 C12 1.398(14) .
C11 C12 1.361(14) 2_745
C11 H11 0.9300 .
C12 C11 1.361(14) 2_745
C12 N3 1.45(2) .
C13 O7 1.247(5) .
C13 N4 1.444(5) .
C15 N4 1.450(5) .
C15 H15A 0.9600 .
C15 H15B 0.9600 .
C15 H15C 0.9600 .
C14 N4 1.448(5) .
C14 H14A 0.9600 .
C14 H14B 0.9600 .
C14 H14C 0.9600 .
C16 N5 1.350(5) .
C16 C17 1.390(5) .
C16 H16 0.9300 .
C17 N6 1.354(5) .
C17 H17 0.9300 .
C18 N5 1.349(5) .
C18 N6 1.355(5) .
C18 C19 1.500(5) .
C19 H19A 0.9600 .
C19 H19B 0.9600 .
C19 H19C 0.9600 .
N5 Eu01 2.487(13) .
O1 Eu01 2.494(6) .
O2 Eu01 2.461(7) .
O3 Eu01 2.438(7) .
O4 Eu01 2.356(7) 2_755
O4 Eu01 2.688(6) .
O5 Eu01 2.346(7) .
O6 C9 1.245(12) 2_755
O6 Eu01 2.377(7) .
O7 Eu01 2.456(13) .
Eu01 O4 2.356(7) 2_755

loop_
_platon_squeeze_void_nr
_platon_squeeze_void_average_x
_platon_squeeze_void_average_y
_platon_squeeze_void_average_z
_platon_squeeze_void_volume
_platon_squeeze_void_count_electrons
_platon_squeeze_void_content
1 0.171 0.500 0.671 246 51 ' '
2 0.500 1.000 0.500 43 4 ' '
